data_7230712
loop_
_publ_author_name
'Kalinowska-T\/lu\'scik, Justyna'
'Staro\'n, Jakub'
'Krawczuk, Anna'
'Mordalski, Stefan'
'Warszycki, Dawid'
'Sata\/la, Grzegorz'
'Hogendorf, Adam S.'
'Bojarski, Andrzej J.'

_publ_section_title
;
 The effect of the intramolecular C--H&#x22EF;O interactions on the
 conformational preferences of bis-arylsulfones -- 5-HT6 receptor
 antagonists and beyond
;
_journal_issue 33
_journal_name_full 'RSC Advances'
_journal_page_first 18672
_journal_paper_doi 10.1039/C8RA03107J
_journal_volume 8
_journal_year 2018
_chemical_absolute_configuration unk
_chemical_formula_moiety 'C23 H25 N4, C2HO4'
_chemical_formula_sum 'C25 H26 N4 O4'
_chemical_formula_weight 446.5
_space_group_IT_number 9
_symmetry_cell_setting monoclinic
_symmetry_Int_Tables_number 9
_symmetry_space_group_name_Hall 'I -2ya'
_symmetry_space_group_name_H-M 'I 1 a 1'
_atom_sites_solution_hydrogens mixed
_audit_creation_date 2017-02-23T23:32:57-00:00
_audit_creation_method 'WinGX routine CIF_UPDATE'
_audit_update_record
;
2017-05-15 deposited with the CCDC.
2018-05-16 downloaded from the CCDC.
;
_cell_angle_alpha 90
_cell_angle_beta 100.85(3)
_cell_angle_gamma 90
_cell_formula_units_Z 4
_cell_length_a 8.5126(19)
_cell_length_b 22.934(16)
_cell_length_c 11.454(4)
_cell_measurement_reflns_used 2209
_cell_measurement_temperature 130(1)
_cell_measurement_theta_max 28.6339
_cell_measurement_theta_min 3.2166
_cell_volume 2196.2(18)
_computing_cell_refinement
;
        CrysAlisPro, Agilent Technologies,
        Version 1.171.36.20 (release 27-06-2012 CrysAlis171 .NET)
        (compiled Jul 11 2012,15:38:31)
;
_computing_data_collection
;
        CrysAlisPro, Agilent Technologies,
        Version 1.171.36.20 (release 27-06-2012 CrysAlis171 .NET)
        (compiled Jul 11 2012,15:38:31)
;
_computing_data_reduction
;
        CrysAlisPro, Agilent Technologies,
        Version 1.171.36.20 (release 27-06-2012 CrysAlis171 .NET)
        (compiled Jul 11 2012,15:38:31)
;
_computing_structure_refinement 'SHELXL-2014/6 (Sheldrick, 2014)'
_diffrn_ambient_temperature 130(1)
_diffrn_detector_area_resol_mean 10.3756
_diffrn_measured_fraction_theta_full 0.998
_diffrn_measured_fraction_theta_max 0.937
_diffrn_measurement_device_type 'SuperNova, Dual, Cu at zero, Atlas'
_diffrn_measurement_method '\w scans'
_diffrn_orient_matrix_UB_11 -0.0230206
_diffrn_orient_matrix_UB_12 -0.0264485
_diffrn_orient_matrix_UB_13 -0.0305057
_diffrn_orient_matrix_UB_21 0.0120381
_diffrn_orient_matrix_UB_22 -0.0150794
_diffrn_orient_matrix_UB_23 0.0550818
_diffrn_orient_matrix_UB_31 -0.0807148
_diffrn_orient_matrix_UB_32 0.005274
_diffrn_orient_matrix_UB_33 0.0044576
_diffrn_radiation_monochromator mirror
_diffrn_radiation_type MoK\a
_diffrn_radiation_wavelength 0.71073
_diffrn_reflns_av_R_equivalents 0.175
_diffrn_reflns_av_unetI/netI 0.2016
_diffrn_reflns_Laue_measured_fraction_full 0.998
_diffrn_reflns_Laue_measured_fraction_max 0.937
_diffrn_reflns_limit_h_max 11
_diffrn_reflns_limit_h_min -11
_diffrn_reflns_limit_k_max 30
_diffrn_reflns_limit_k_min -30
_diffrn_reflns_limit_l_max 15
_diffrn_reflns_limit_l_min -15
_diffrn_reflns_number 13886
_diffrn_reflns_point_group_measured_fraction_full 0.996
_diffrn_reflns_point_group_measured_fraction_max 0.9
_diffrn_reflns_theta_full 25.242
_diffrn_reflns_theta_max 28.682
_diffrn_reflns_theta_min 3.222
_exptl_absorpt_coefficient_mu 0.093
_exptl_absorpt_correction_T_max 1
_exptl_absorpt_correction_T_min 0.30665
_exptl_absorpt_correction_type multi-scan
_exptl_absorpt_process_details
;
        CrysAlisPro, Agilent Technologies,
        Version 1.171.36.20 (release 27-06-2012 CrysAlis171 .NET)
        (compiled Jul 11 2012,15:38:31)
        Empirical absorption correction using spherical harmonics,
 implemented in SCALE3 ABSPACK scaling algorithm.
;
_exptl_crystal_colour white
_exptl_crystal_density_diffrn 1.35
_exptl_crystal_description plate
_exptl_crystal_F_000 944
_exptl_crystal_size_max 0.2
_exptl_crystal_size_mid 0.15
_exptl_crystal_size_min 0.05
_refine_diff_density_max 0.266
_refine_diff_density_min -0.219
_refine_diff_density_rms 0.053
_refine_ls_abs_structure_details
;
 Flack x determined using 588 quotients [(I+)-(I-)]/[(I+)+(I-)]
 (Parsons, Flack and Wagner, Acta Cryst. B69 (2013) 249-259).
;
_refine_ls_abs_structure_Flack -2.0(10)
_refine_ls_extinction_method none
_refine_ls_goodness_of_fit_ref 0.935
_refine_ls_hydrogen_treatment mixed
_refine_ls_matrix_type full
_refine_ls_number_parameters 307
_refine_ls_number_reflns 5103
_refine_ls_number_restraints 2
_refine_ls_restrained_S_all 0.935
_refine_ls_R_factor_all 0.2077
_refine_ls_R_factor_gt 0.0789
_refine_ls_shift/su_max 0
_refine_ls_shift/su_mean 0
_refine_ls_structure_factor_coef Fsqd
_refine_ls_weighting_details 'w=1/[\s^2^(Fo^2^)+(0.0669P)^2^] where P=(Fo^2^+2Fc^2^)/3'
_refine_ls_weighting_scheme calc
_refine_ls_wR_factor_gt 0.1682
_refine_ls_wR_factor_ref 0.2356
_reflns_Friedel_coverage 0.916
_reflns_Friedel_fraction_full 0.993
_reflns_Friedel_fraction_max 0.863
_reflns_number_gt 1906
_reflns_number_total 5103
_reflns_threshold_expression 'I > 2\s(I)'
_cod_data_source_file c8ra03107j2.cif
_cod_data_source_block 1c
_cod_original_sg_symbol_H-M 'I a'
_cod_database_code 7230712
_shelx_estimated_absorpt_t_min 0.982
_shelx_estimated_absorpt_t_max 0.995

loop_
_symmetry_equiv_pos_as_xyz
'x, y, z'
'x+1/2, -y, z'
'x+1/2, y+1/2, z+1/2'
'x+1, -y+1/2, z+1/2'

loop_
_atom_site_label
_atom_site_type_symbol
_atom_site_fract_x
_atom_site_fract_y
_atom_site_fract_z
_atom_site_U_iso_or_equiv
_atom_site_adp_type
_atom_site_occupancy
_atom_site_site_symmetry_order
_atom_site_calc_flag
_atom_site_refinement_flags_posn
_atom_site_refinement_flags_adp
O32 O 0.3594(9) 0.2523(4) 0.4547(7) 0.075(2) Uani 1 1 d . .
C11 C 0.2075(9) 0.0111(4) 0.6606(8) 0.048(2) Uani 1 1 d . .
O31 O 0.4784(8) 0.2600(3) 0.6884(6) 0.078(2) Uani 1 1 d . .
O30 O 0.2313(7) 0.2558(3) 0.7265(6) 0.0650(18) Uani 1 1 d . .
C15 C 0.0774(10) 0.0105(4) 0.8331(8) 0.054(2) Uani 1 1 d . .
C20 C 0.1408(10) -0.0207(4) 0.7452(8) 0.048(2) Uani 1 1 d . .
N1 N 0.1670(8) -0.0497(3) 0.4752(6) 0.0520(19) Uani 1 1 d . .
C9 C 0.0594(10) -0.0239(4) 0.3854(8) 0.047(2) Uani 1 1 d . .
N71 N -0.1227(8) 0.1075(3) 0.2280(6) 0.0490(18) Uani 1 1 d . .
C19 C 0.1351(10) -0.0820(4) 0.7472(8) 0.058(2) Uani 1 1 d . .
H19 H 0.1767 -0.1033 0.691 0.069 Uiso 1 1 calc R U
C5 C -0.1397(11) -0.0537(4) 0.2165(8) 0.056(2) Uani 1 1 d . .
H5 H -0.1965 -0.0823 0.1684 0.068 Uiso 1 1 calc R U
N74 N -0.1086(9) 0.2264(3) 0.1514(7) 0.0509(18) Uani 1 1 d . .
O33 O 0.1202(8) 0.2714(4) 0.4909(6) 0.096(3) Uani 1 1 d . .
C12 C 0.2101(10) 0.0703(4) 0.6641(9) 0.057(2) Uani 1 1 d . .
H12 H 0.2545 0.0906 0.6079 0.068 Uiso 1 1 calc R U
C6 C -0.1682(10) 0.0038(4) 0.1922(8) 0.053(2) Uani 1 1 d . .
H6 H -0.2473 0.0138 0.1277 0.064 Uiso 1 1 calc R U
C8 C 0.0347(10) 0.0343(4) 0.3587(8) 0.052(2) Uani 1 1 d . .
H8 H 0.0942 0.0631 0.4041 0.063 Uiso 1 1 calc R U
C75 C -0.1242(11) 0.2113(4) 0.2751(8) 0.055(2) Uani 1 1 d . .
H75A H -0.2363 0.2102 0.2811 0.066 Uiso 1 1 calc R U
H75B H -0.0717 0.2407 0.3297 0.066 Uiso 1 1 calc R U
C7 C -0.0839(10) 0.0485(4) 0.2600(8) 0.049(2) Uani 1 1 d . .
C32 C 0.2600(11) 0.2615(4) 0.5255(8) 0.057(3) Uani 1 1 d . .
C17 C 0.0072(12) -0.0800(6) 0.9190(9) 0.070(3) Uani 1 1 d . .
H17 H -0.0359 -0.1001 0.9762 0.084 Uiso 1 1 calc R U
C10 C 0.2808(11) -0.0208(4) 0.5660(8) 0.059(3) Uani 1 1 d . .
H10A H 0.3405 0.0071 0.5281 0.07 Uiso 1 1 calc R U
H10B H 0.3562 -0.0496 0.6054 0.07 Uiso 1 1 calc R U
C14 C 0.0813(11) 0.0723(5) 0.8329(10) 0.068(3) Uani 1 1 d . .
H14 H 0.0383 0.0929 0.8893 0.082 Uiso 1 1 calc R U
N2 N 0.1590(10) -0.1096(3) 0.4688(7) 0.061(2) Uani 1 1 d . .
C77 C -0.1785(10) 0.2844(4) 0.1170(8) 0.060(3) Uani 1 1 d . .
H77A H -0.1676 0.2931 0.037 0.091 Uiso 1 1 calc R U
H77B H -0.1235 0.3135 0.1697 0.091 Uiso 1 1 calc R U
H77C H -0.2898 0.2844 0.1222 0.091 Uiso 1 1 calc R U
C31 C 0.3335(11) 0.2580(4) 0.6603(8) 0.053(2) Uani 1 1 d . .
C18 C 0.0687(10) -0.1104(5) 0.8311(9) 0.063(3) Uani 1 1 d . .
H18 H 0.0642 -0.1509 0.8299 0.075 Uiso 1 1 calc R U
C13 C 0.1473(11) 0.1019(4) 0.7506(9) 0.065(3) Uani 1 1 d . .
H13 H 0.1509 0.1424 0.7516 0.078 Uiso 1 1 calc R U
C4 C -0.0202(11) -0.0697(4) 0.3178(8) 0.055(2) Uani 1 1 d . .
C16 C 0.0117(11) -0.0209(5) 0.9190(8) 0.067(3) Uani 1 1 d . .
H16 H -0.0292 -0.0005 0.9768 0.08 Uiso 1 1 calc R U
C76 C -0.0483(11) 0.1522(4) 0.3077(8) 0.056(2) Uani 1 1 d . .
H76A H 0.0647 0.1541 0.3049 0.068 Uiso 1 1 calc R U
H76B H -0.0585 0.1424 0.3883 0.068 Uiso 1 1 calc R U
C72 C -0.1126(11) 0.1209(4) 0.1041(7) 0.053(2) Uani 1 1 d . .
H72A H -0.1681 0.0911 0.052 0.064 Uiso 1 1 calc R U
H72B H -0.0015 0.1211 0.0953 0.064 Uiso 1 1 calc R U
C3 C 0.0443(12) -0.1210(4) 0.3729(9) 0.062(3) Uani 1 1 d . .
H3 H 0.0123 -0.1583 0.3469 0.074 Uiso 1 1 calc R U
C73 C -0.1869(11) 0.1795(4) 0.0699(8) 0.056(2) Uani 1 1 d . .
H73A H -0.1764 0.1886 -0.011 0.067 Uiso 1 1 calc R U
H73B H -0.3 0.1781 0.0727 0.067 Uiso 1 1 calc R U
H74 H 0.026(9) 0.233(3) 0.159(7) 0.05(2) Uiso 1 1 d . .
H32 H 0.312(15) 0.251(5) 0.376(13) 0.11(5) Uiso 1 1 d . .

loop_
_atom_site_aniso_label
_atom_site_aniso_U_11
_atom_site_aniso_U_22
_atom_site_aniso_U_33
_atom_site_aniso_U_23
_atom_site_aniso_U_13
_atom_site_aniso_U_12
O32 0.057(4) 0.120(6) 0.051(4) -0.006(4) 0.016(4) 0.012(4)
C11 0.027(4) 0.069(6) 0.044(5) -0.002(5) -0.004(4) 0.006(4)
O31 0.042(4) 0.135(7) 0.056(4) -0.008(4) 0.007(3) -0.003(4)
O30 0.042(4) 0.106(5) 0.048(3) 0.001(4) 0.013(3) 0.000(3)
C15 0.043(6) 0.076(7) 0.040(5) -0.006(5) -0.006(4) 0.008(5)
C20 0.031(4) 0.068(6) 0.044(5) -0.001(5) 0.003(4) 0.001(4)
N1 0.049(4) 0.059(5) 0.048(4) 0.007(4) 0.010(4) 0.010(4)
C9 0.044(5) 0.056(6) 0.042(5) 0.004(5) 0.014(4) 0.010(5)
N71 0.054(4) 0.051(4) 0.040(4) -0.001(4) 0.004(3) 0.008(4)
C19 0.053(5) 0.074(7) 0.047(5) 0.004(6) 0.009(4) 0.002(5)
C5 0.055(6) 0.074(7) 0.041(5) -0.005(5) 0.012(5) -0.007(5)
N74 0.047(5) 0.049(5) 0.056(4) 0.004(4) 0.006(4) 0.000(4)
O33 0.044(4) 0.192(9) 0.048(4) -0.012(5) -0.003(3) 0.023(5)
C12 0.041(5) 0.068(7) 0.057(6) -0.002(5) -0.004(4) 0.000(5)
C6 0.051(6) 0.053(6) 0.055(6) -0.002(5) 0.008(5) -0.006(5)
C8 0.044(5) 0.073(7) 0.040(5) 0.006(5) 0.007(4) 0.000(5)
C75 0.052(5) 0.058(6) 0.054(6) -0.002(5) 0.008(4) 0.011(5)
C7 0.040(5) 0.056(6) 0.053(5) 0.004(5) 0.016(4) 0.001(4)
C32 0.047(6) 0.077(7) 0.048(6) -0.012(5) 0.015(5) -0.003(5)
C17 0.056(6) 0.100(9) 0.052(6) 0.007(6) 0.007(5) 0.001(6)
C10 0.036(5) 0.082(7) 0.058(6) 0.011(6) 0.009(5) 0.003(5)
C14 0.047(6) 0.087(8) 0.069(7) -0.018(7) 0.004(5) 0.007(6)
N2 0.071(5) 0.054(5) 0.060(5) 0.002(5) 0.018(5) 0.012(4)
C77 0.058(6) 0.052(6) 0.073(7) 0.006(5) 0.017(5) 0.001(5)
C31 0.038(6) 0.070(7) 0.051(5) -0.004(5) 0.009(5) -0.002(5)
C18 0.054(6) 0.072(7) 0.056(6) 0.017(6) -0.005(5) 0.009(5)
C13 0.045(6) 0.062(7) 0.079(7) -0.013(6) -0.009(5) 0.004(5)
C4 0.060(6) 0.057(7) 0.050(5) -0.001(5) 0.018(5) 0.001(5)
C16 0.049(6) 0.105(9) 0.045(6) -0.001(6) 0.007(5) 0.011(6)
C76 0.064(6) 0.065(7) 0.040(5) -0.003(5) 0.010(5) -0.003(5)
C72 0.055(5) 0.061(6) 0.041(5) -0.003(5) 0.002(4) 0.004(5)
C3 0.061(6) 0.057(7) 0.071(7) 0.003(6) 0.020(6) 0.002(5)
C73 0.059(6) 0.061(6) 0.046(5) 0.003(5) 0.005(5) -0.001(5)

loop_
_atom_type_symbol
_atom_type_description
_atom_type_scat_dispersion_real
_atom_type_scat_dispersion_imag
_atom_type_scat_source
C C 0.0033 0.0016 'International Tables Vol C Tables 4.2.6.8 and 6.1.1.4'
H H 0 0 'International Tables Vol C Tables 4.2.6.8 and 6.1.1.4'
N N 0.0061 0.0033 'International Tables Vol C Tables 4.2.6.8 and 6.1.1.4'
O O 0.0106 0.006 'International Tables Vol C Tables 4.2.6.8 and 6.1.1.4'

loop_
_geom_angle_atom_site_label_1
_geom_angle_atom_site_label_2
_geom_angle_atom_site_label_3
_geom_angle
C32 O32 H32 114(8)
C12 C11 C20 120.1(8)
C12 C11 C10 119.4(8)
C20 C11 C10 120.5(8)
C16 C15 C14 121.5(9)
C16 C15 C20 119.2(10)
C14 C15 C20 119.3(9)
C19 C20 C11 123.1(8)
C19 C20 C15 118.2(8)
C11 C20 C15 118.7(9)
N2 N1 C9 111.8(8)
N2 N1 C10 121.1(8)
C9 N1 C10 127.0(8)
C8 C9 N1 129.6(9)
C8 C9 C4 124.5(9)
N1 C9 C4 105.9(9)
C7 N71 C76 117.5(7)
C7 N71 C72 113.1(7)
C76 N71 C72 111.4(7)
C18 C19 C20 120.5(9)
C18 C19 H19 119.8
C20 C19 H19 119.8
C6 C5 C4 118.9(9)
C6 C5 H5 120.5
C4 C5 H5 120.5
C77 N74 C75 111.1(7)
C77 N74 C73 111.8(7)
C75 N74 C73 108.5(7)
C77 N74 H74 104(4)
C75 N74 H74 103(4)
C73 N74 H74 118(4)
C11 C12 C13 121.8(9)
C11 C12 H12 119.1
C13 C12 H12 119.1
C5 C6 C7 122.9(9)
C5 C6 H6 118.5
C7 C6 H6 118.5
C9 C8 C7 117.4(9)
C9 C8 H8 121.3
C7 C8 H8 121.3
N74 C75 C76 109.4(7)
N74 C75 H75A 109.8
C76 C75 H75A 109.8
N74 C75 H75B 109.8
C76 C75 H75B 109.8
H75A C75 H75B 108.2
C6 C7 C8 119.5(8)
C6 C7 N71 118.9(8)
C8 C7 N71 121.6(8)
O33 C32 O32 123.2(9)
O33 C32 C31 121.7(7)
O32 C32 C31 115.1(8)
C16 C17 C18 118.7(10)
C16 C17 H17 120.6
C18 C17 H17 120.6
N1 C10 C11 114.9(7)
N1 C10 H10A 108.5
C11 C10 H10A 108.5
N1 C10 H10B 108.5
C11 C10 H10B 108.5
H10A C10 H10B 107.5
C13 C14 C15 120.8(9)
C13 C14 H14 119.6
C15 C14 H14 119.6
C3 N2 N1 104.9(8)
N74 C77 H77A 109.5
N74 C77 H77B 109.5
H77A C77 H77B 109.5
N74 C77 H77C 109.5
H77A C77 H77C 109.5
H77B C77 H77C 109.5
O31 C31 O30 128.6(9)
O31 C31 C32 117.4(7)
O30 C31 C32 114.0(7)
C19 C18 C17 121.8(10)
C19 C18 H18 119.1
C17 C18 H18 119.1
C14 C13 C12 119.3(10)
C14 C13 H13 120.4
C12 C13 H13 120.4
C3 C4 C9 105.9(8)
C3 C4 C5 137.4(10)
C9 C4 C5 116.7(9)
C17 C16 C15 121.6(9)
C17 C16 H16 119.2
C15 C16 H16 119.2
N71 C76 C75 111.4(8)
N71 C76 H76A 109.4
C75 C76 H76A 109.4
N71 C76 H76B 109.4
C75 C76 H76B 109.4
H76A C76 H76B 108
N71 C72 C73 109.8(7)
N71 C72 H72A 109.7
C73 C72 H72A 109.7
N71 C72 H72B 109.7
C73 C72 H72B 109.7
H72A C72 H72B 108.2
N2 C3 C4 111.6(9)
N2 C3 H3 124.2
C4 C3 H3 124.2
N74 C73 C72 111.3(7)
N74 C73 H73A 109.4
C72 C73 H73A 109.4
N74 C73 H73B 109.4
C72 C73 H73B 109.4
H73A C73 H73B 108

loop_
_geom_bond_atom_site_label_1
_geom_bond_atom_site_label_2
_geom_bond_distance
O32 C32 1.295(10)
O32 H32 0.92(14)
C11 C12 1.359(11)
C11 C20 1.414(11)
C11 C10 1.534(12)
O31 C31 1.216(10)
O30 C31 1.258(9)
C15 C16 1.417(13)
C15 C14 1.417(13)
C15 C20 1.421(11)
C20 C19 1.407(12)
N1 N2 1.376(10)
N1 C9 1.376(11)
N1 C10 1.443(11)
C9 C8 1.376(12)
C9 C4 1.402(12)
N71 C7 1.424(11)
N71 C76 1.438(11)
N71 C72 1.470(10)
C19 C18 1.369(12)
C19 H19 0.93
C5 C6 1.360(11)
C5 C4 1.439(13)
C5 H5 0.93
N74 C77 1.481(10)
N74 C75 1.488(10)
N74 C73 1.496(11)
N74 H74 1.14(8)
O33 C32 1.203(11)
C12 C13 1.410(12)
C12 H12 0.93
C6 C7 1.401(12)
C6 H6 0.93
C8 C7 1.405(11)
C8 H8 0.93
C75 C76 1.517(12)
C75 H75A 0.97
C75 H75B 0.97
C32 C31 1.555(12)
C17 C16 1.356(14)
C17 C18 1.404(13)
C17 H17 0.93
C10 H10A 0.97
C10 H10B 0.97
C14 C13 1.366(14)
C14 H14 0.93
N2 C3 1.350(12)
C77 H77A 0.96
C77 H77B 0.96
C77 H77C 0.96
C18 H18 0.93
C13 H13 0.93
C4 C3 1.398(13)
C16 H16 0.93
C76 H76A 0.97
C76 H76B 0.97
C72 C73 1.506(11)
C72 H72A 0.97
C72 H72B 0.97
C3 H3 0.93
C73 H73A 0.97
C73 H73B 0.97

loop_
_geom_torsion_atom_site_label_1
_geom_torsion_atom_site_label_2
_geom_torsion_atom_site_label_3
_geom_torsion_atom_site_label_4
_geom_torsion
C12 C11 C20 C19 -179.6(8)
C10 C11 C20 C19 -1.0(13)
C12 C11 C20 C15 -0.1(13)
C10 C11 C20 C15 178.5(7)
C16 C15 C20 C19 0.2(12)
C14 C15 C20 C19 -179.8(8)
C16 C15 C20 C11 -179.4(8)
C14 C15 C20 C11 0.7(13)
N2 N1 C9 C8 -177.4(7)
C10 N1 C9 C8 1.0(12)
N2 N1 C9 C4 -0.5(8)
C10 N1 C9 C4 177.9(7)
C11 C20 C19 C18 -179.9(8)
C15 C20 C19 C18 0.6(13)
C20 C11 C12 C13 -0.1(14)
C10 C11 C12 C13 -178.7(8)
C4 C5 C6 C7 1.4(12)
N1 C9 C8 C7 179.4(7)
C4 C9 C8 C7 3.1(11)
C77 N74 C75 C76 -178.8(7)
C73 N74 C75 C76 57.9(9)
C5 C6 C7 C8 -0.8(11)
C5 C6 C7 N71 -179.7(7)
C9 C8 C7 C6 -1.5(10)
C9 C8 C7 N71 177.4(7)
C76 N71 C7 C6 172.4(7)
C72 N71 C7 C6 -55.5(10)
C76 N71 C7 C8 -6.5(10)
C72 N71 C7 C8 125.6(8)
N2 N1 C10 C11 -110.6(8)
C9 N1 C10 C11 71.1(10)
C12 C11 C10 N1 -110.7(10)
C20 C11 C10 N1 70.7(11)
C16 C15 C14 C13 178.9(9)
C20 C15 C14 C13 -1.1(14)
C9 N1 N2 C3 0.1(9)
C10 N1 N2 C3 -178.4(7)
O33 C32 C31 O31 -165.1(10)
O32 C32 C31 O31 15.8(14)
O33 C32 C31 O30 12.0(15)
O32 C32 C31 O30 -167.1(8)
C20 C19 C18 C17 -1.2(14)
C16 C17 C18 C19 1.1(15)
C15 C14 C13 C12 0.9(14)
C11 C12 C13 C14 -0.4(14)
C8 C9 C4 C3 177.7(7)
N1 C9 C4 C3 0.7(8)
C8 C9 C4 C5 -2.5(11)
N1 C9 C4 C5 -179.5(7)
C6 C5 C4 C3 179.8(9)
C6 C5 C4 C9 0.1(11)
C18 C17 C16 C15 -0.3(15)
C14 C15 C16 C17 179.6(10)
C20 C15 C16 C17 -0.3(14)
C7 N71 C76 C75 -169.0(7)
C72 N71 C76 C75 58.2(9)
N74 C75 C76 N71 -59.1(9)
C7 N71 C72 C73 168.5(7)
C76 N71 C72 C73 -56.6(9)
N1 N2 C3 C4 0.3(9)
C9 C4 C3 N2 -0.7(9)
C5 C4 C3 N2 179.6(9)
C77 N74 C73 C72 178.8(7)
C75 N74 C73 C72 -58.4(9)
N71 C72 C73 N74 57.1(9)
